data_2229645
loop_
_publ_author_name
'Liu, Li'
'Li, Jian'
'Shao, Ying'

_publ_section_title
;
 (<i>E</i>)-3-(1-Methyl-1<i>H</i>-pyrrol-2-yl)-1-phenylprop-2-en-1-one
;
_journal_coeditor_code FL2335
_journal_issue 4
_journal_name_full 'Acta Crystallographica Section E'
_journal_page_first o894
_journal_paper_doi 10.1107/S1600536811009214
_journal_volume 67
_journal_year 2011
_chemical_formula_iupac 'C14 H13 N O'
_chemical_formula_moiety 'C14 H13 N O'
_chemical_formula_sum 'C14 H13 N O'
_chemical_formula_weight 211.25
_chemical_name_systematic
;
(<i>E</i>)-3-(1-Methyl-1<i>H</i>-pyrrol-2-yl)-1-phenylprop-2-en-1-one
;
_space_group_IT_number 14
_symmetry_cell_setting monoclinic
_symmetry_space_group_name_Hall '-P 2ybc'
_symmetry_space_group_name_H-M 'P 1 21/c 1'
_atom_sites_solution_hydrogens geom
_atom_sites_solution_primary direct
_atom_sites_solution_secondary difmap
_audit_creation_method SHELXL-97
_cell_angle_alpha 90.00
_cell_angle_beta 102.394(4)
_cell_angle_gamma 90.00
_cell_formula_units_Z 4
_cell_length_a 13.209(2)
_cell_length_b 4.8849(9)
_cell_length_c 18.036(3)
_cell_measurement_reflns_used 1712
_cell_measurement_temperature 296(2)
_cell_measurement_theta_max 27.04
_cell_measurement_theta_min 2.31
_cell_volume 1136.6(3)
_computing_cell_refinement 'SAINT (Bruker, 2000)'
_computing_data_collection 'SMART [APEX2?] (Bruker, 2000)'
_computing_data_reduction 'SAINT (Bruker, 2000)'
_computing_molecular_graphics 'SHELXTL (Bruker, 2000)'
_computing_publication_material 'SHELXTL (Bruker, 2000)'
_computing_structure_refinement 'SHELXL97 (Sheldrick, 2008)'
_computing_structure_solution 'SHELXS97 (Sheldrick, 2008)'
_diffrn_ambient_temperature 296(2)
_diffrn_measured_fraction_theta_full 0.998
_diffrn_measured_fraction_theta_max 0.998
_diffrn_measurement_device_type 'Bruker APEXII CCD'
_diffrn_measurement_method '\f and \w'
_diffrn_radiation_monochromator graphite
_diffrn_radiation_source 'fine-focus sealed tube'
_diffrn_radiation_type MoK\a
_diffrn_radiation_wavelength 0.71073
_diffrn_reflns_av_R_equivalents 0.0363
_diffrn_reflns_av_sigmaI/netI 0.0365
_diffrn_reflns_limit_h_max 15
_diffrn_reflns_limit_h_min -14
_diffrn_reflns_limit_k_max 5
_diffrn_reflns_limit_k_min -5
_diffrn_reflns_limit_l_max 17
_diffrn_reflns_limit_l_min -21
_diffrn_reflns_number 5920
_diffrn_reflns_theta_full 25.00
_diffrn_reflns_theta_max 25.00
_diffrn_reflns_theta_min 1.58
_exptl_absorpt_coefficient_mu 0.078
_exptl_absorpt_correction_T_max 0.9846
_exptl_absorpt_correction_T_min 0.9808
_exptl_absorpt_correction_type multi-scan
_exptl_absorpt_process_details '(SADABS; Bruker, 2000)'
_exptl_crystal_colour yellow
_exptl_crystal_density_diffrn 1.235
_exptl_crystal_density_method 'not measured'
_exptl_crystal_description prism
_exptl_crystal_F_000 448
_exptl_crystal_size_max 0.25
_exptl_crystal_size_mid 0.22
_exptl_crystal_size_min 0.20
_refine_diff_density_max 0.119
_refine_diff_density_min -0.189
_refine_ls_extinction_method none
_refine_ls_goodness_of_fit_ref 1.002
_refine_ls_hydrogen_treatment constr
_refine_ls_matrix_type full
_refine_ls_number_parameters 146
_refine_ls_number_reflns 1996
_refine_ls_number_restraints 1
_refine_ls_restrained_S_all 1.002
_refine_ls_R_factor_all 0.0644
_refine_ls_R_factor_gt 0.0432
_refine_ls_shift/su_max 0.000
_refine_ls_shift/su_mean 0.000
_refine_ls_structure_factor_coef Fsqd
_refine_ls_weighting_details 'calc w=1/[\s^2^(Fo^2^)+(0.1000P)^2^+0.0380P] where P=(Fo^2^+2Fc^2^)/3'
_refine_ls_weighting_scheme calc
_refine_ls_wR_factor_gt 0.1321
_refine_ls_wR_factor_ref 0.1534
_reflns_number_gt 1459
_reflns_number_total 1996
_reflns_threshold_expression I>2\s(I)
_cod_data_source_file fl2335.cif
_cod_data_source_block I
_cod_original_cell_volume 1136.6(4)
_cod_original_sg_symbol_H-M 'P 21/c'
_cod_database_code 2229645
_cod_database_fobs_code 2229645

loop_
_symmetry_equiv_pos_as_xyz
'x, y, z'
'-x, y+1/2, -z+1/2'
'-x, -y, -z'
'x, -y-1/2, z-1/2'

loop_
_atom_site_type_symbol
_atom_site_label
_atom_site_fract_x
_atom_site_fract_y
_atom_site_fract_z
_atom_site_U_iso_or_equiv
_atom_site_adp_type
_atom_site_calc_flag
_atom_site_refinement_flags
_atom_site_occupancy
_atom_site_disorder_assembly
_atom_site_disorder_group
C C1 0.49092(14) 0.6200(4) 0.10561(11) 0.0666(5) Uani d . 1 . .
H H1A 0.5321 0.7628 0.1338 0.100 Uiso calc R 1 . .
H H1B 0.4586 0.6867 0.0561 0.100 Uiso calc R 1 . .
H H1C 0.5345 0.4668 0.1006 0.100 Uiso calc R 1 . .
C C2 0.39810(16) 0.6409(4) 0.21180(10) 0.0628(5) Uani d . 1 . .
H H2 0.4367 0.7835 0.2380 0.075 Uiso calc R 1 . .
C C3 0.31956(16) 0.5074(4) 0.23440(11) 0.0671(5) Uani d . 1 . .
H H3 0.2954 0.5409 0.2783 0.080 Uiso calc R 1 . .
C C4 0.28227(14) 0.3116(4) 0.17956(10) 0.0599(5) Uani d . 1 . .
H H4 0.2286 0.1892 0.1804 0.072 Uiso calc R 1 . .
C C5 0.33895(13) 0.3300(3) 0.12319(9) 0.0497(4) Uani d . 1 . .
C C6 0.33082(14) 0.1826(3) 0.05417(9) 0.0528(5) Uani d . 1 . .
H H6 0.3806 0.2200 0.0261 0.063 Uiso calc R 1 . .
C C7 0.25918(14) -0.0039(4) 0.02554(10) 0.0555(5) Uani d . 1 . .
H H7 0.2072 -0.0442 0.0514 0.067 Uiso calc R 1 . .
C C8 0.26049(14) -0.1460(3) -0.04539(9) 0.0533(5) Uani d . 1 . .
C C9 0.16992(13) -0.3136(3) -0.08205(9) 0.0522(5) Uani d . 1 . .
C C10 0.07359(15) -0.2885(4) -0.06423(11) 0.0693(6) Uani d . 1 . .
H H10 0.0645 -0.1675 -0.0264 0.083 Uiso calc R 1 . .
C C11 -0.00986(17) -0.4435(5) -0.10267(13) 0.0820(6) Uani d . 1 . .
H H11 -0.0748 -0.4233 -0.0911 0.098 Uiso calc R 1 . .
C C12 0.00353(19) -0.6241(5) -0.15709(13) 0.0828(7) Uani d U 1 . .
H H12 -0.0520 -0.7295 -0.1820 0.099 Uiso calc R 1 . .
C C13 0.0988(2) -0.6518(4) -0.17544(13) 0.0791(6) Uani d U 1 . .
H H13 0.1074 -0.7752 -0.2128 0.095 Uiso calc R 1 . .
C C14 0.18079(16) -0.4978(4) -0.13874(10) 0.0636(5) Uani d . 1 . .
H H14 0.2448 -0.5164 -0.1518 0.076 Uiso calc R 1 . .
N N1 0.41137(10) 0.5347(3) 0.14553(7) 0.0526(4) Uani d . 1 . .
O O1 0.33614(10) -0.1304(3) -0.07478(7) 0.0721(4) Uani d . 1 . .

loop_
_atom_site_aniso_label
_atom_site_aniso_U_11
_atom_site_aniso_U_22
_atom_site_aniso_U_33
_atom_site_aniso_U_12
_atom_site_aniso_U_13
_atom_site_aniso_U_23
C1 0.0590(11) 0.0738(12) 0.0670(12) -0.0017(10) 0.0131(9) -0.0013(10)
C2 0.0711(12) 0.0597(11) 0.0545(10) 0.0080(9) 0.0067(9) -0.0111(9)
C3 0.0788(13) 0.0739(12) 0.0514(11) 0.0111(10) 0.0204(9) -0.0058(9)
C4 0.0664(11) 0.0655(11) 0.0496(10) 0.0013(9) 0.0164(8) 0.0008(8)
C5 0.0557(10) 0.0477(9) 0.0449(9) 0.0075(8) 0.0091(7) 0.0017(7)
C6 0.0621(10) 0.0502(9) 0.0477(9) 0.0061(8) 0.0152(8) 0.0039(7)
C7 0.0610(11) 0.0597(10) 0.0471(9) 0.0040(8) 0.0149(8) 0.0000(8)
C8 0.0607(10) 0.0529(10) 0.0468(9) 0.0049(8) 0.0126(8) 0.0016(7)
C9 0.0605(11) 0.0487(9) 0.0460(9) 0.0056(8) 0.0082(7) 0.0069(7)
C10 0.0669(12) 0.0757(12) 0.0644(12) 0.0061(10) 0.0120(9) -0.0022(10)
C11 0.0627(13) 0.0969(15) 0.0819(15) -0.0026(12) 0.0056(11) 0.0084(13)
C12 0.0885(16) 0.0747(14) 0.0731(14) -0.0180(12) -0.0095(12) 0.0096(11)
C13 0.0952(16) 0.0692(13) 0.0691(13) -0.0103(12) 0.0090(12) -0.0103(10)
C14 0.0760(13) 0.0622(11) 0.0505(10) 0.0003(9) 0.0085(9) -0.0053(8)
N1 0.0548(9) 0.0533(8) 0.0483(8) 0.0064(7) 0.0081(6) 0.0003(6)
O1 0.0733(9) 0.0885(10) 0.0591(8) -0.0093(7) 0.0244(7) -0.0155(7)

loop_
_atom_type_symbol
_atom_type_description
_atom_type_scat_dispersion_real
_atom_type_scat_dispersion_imag
_atom_type_scat_source
C C 0.0033 0.0016 'International Tables Vol C Tables 4.2.6.8 and 6.1.1.4'
H H 0.0000 0.0000 'International Tables Vol C Tables 4.2.6.8 and 6.1.1.4'
N N 0.0061 0.0033 'International Tables Vol C Tables 4.2.6.8 and 6.1.1.4'
O O 0.0106 0.0060 'International Tables Vol C Tables 4.2.6.8 and 6.1.1.4'

loop_
_geom_angle_atom_site_label_1
_geom_angle_atom_site_label_2
_geom_angle_atom_site_label_3
_geom_angle_site_symmetry_1
_geom_angle_site_symmetry_3
_geom_angle
_geom_angle_publ_flag
N1 C1 H1A . . 109.5 ?
N1 C1 H1B . . 109.5 ?
H1A C1 H1B . . 109.5 ?
N1 C1 H1C . . 109.5 ?
H1A C1 H1C . . 109.5 ?
H1B C1 H1C . . 109.5 ?
N1 C2 C3 . . 109.48(17) ?
N1 C2 H2 . . 125.3 ?
C3 C2 H2 . . 125.3 ?
C2 C3 C4 . . 107.09(17) ?
C2 C3 H3 . . 126.5 ?
C4 C3 H3 . . 126.5 ?
C3 C4 C5 . . 108.21(16) ?
C3 C4 H4 . . 125.9 ?
C5 C4 H4 . . 125.9 ?
N1 C5 C4 . . 106.34(14) ?
N1 C5 C6 . . 122.59(15) ?
C4 C5 C6 . . 131.06(16) ?
C7 C6 C5 . . 126.73(17) ?
C7 C6 H6 . . 116.6 ?
C5 C6 H6 . . 116.6 ?
C6 C7 C8 . . 121.53(17) ?
C6 C7 H7 . . 119.2 ?
C8 C7 H7 . . 119.2 ?
O1 C8 C7 . . 120.81(16) ?
O1 C8 C9 . . 119.64(15) ?
C7 C8 C9 . . 119.56(16) ?
C10 C9 C14 . . 118.22(17) ?
C10 C9 C8 . . 122.82(16) ?
C14 C9 C8 . . 118.92(16) ?
C9 C10 C11 . . 120.35(19) ?
C9 C10 H10 . . 119.8 ?
C11 C10 H10 . . 119.8 ?
C12 C11 C10 . . 120.0(2) ?
C12 C11 H11 . . 120.0 ?
C10 C11 H11 . . 120.0 ?
C11 C12 C13 . . 120.4(2) ?
C11 C12 H12 . . 119.8 ?
C13 C12 H12 . . 119.8 ?
C14 C13 C12 . . 120.0(2) ?
C14 C13 H13 . . 120.0 ?
C12 C13 H13 . . 120.0 ?
C13 C14 C9 . . 121.0(2) ?
C13 C14 H14 . . 119.5 ?
C9 C14 H14 . . 119.5 ?
C2 N1 C5 . . 108.86(15) ?
C2 N1 C1 . . 124.94(16) ?
C5 N1 C1 . . 126.19(14) ?

loop_
_geom_bond_atom_site_label_1
_geom_bond_atom_site_label_2
_geom_bond_site_symmetry_2
_geom_bond_distance
_geom_bond_publ_flag
C1 N1 . 1.456(2) ?
C1 H1A . 0.9600 ?
C1 H1B . 0.9600 ?
C1 H1C . 0.9600 ?
C2 N1 . 1.349(2) ?
C2 C3 . 1.360(3) ?
C2 H2 . 0.9300 ?
C3 C4 . 1.388(3) ?
C3 H3 . 0.9300 ?
C4 C5 . 1.389(2) ?
C4 H4 . 0.9300 ?
C5 N1 . 1.383(2) ?
C5 C6 . 1.422(2) ?
C6 C7 . 1.335(2) ?
C6 H6 . 0.9300 ?
C7 C8 . 1.459(2) ?
C7 H7 . 0.9300 ?
C8 O1 . 1.2298(19) ?
C8 C9 . 1.483(2) ?
C9 C10 . 1.383(2) ?
C9 C14 . 1.392(2) ?
C10 C11 . 1.393(3) ?
C10 H10 . 0.9300 ?
C11 C12 . 1.359(3) ?
C11 H11 . 0.9300 ?
C12 C13 . 1.375(3) ?
C12 H12 . 0.9300 ?
C13 C14 . 1.367(3) ?
C13 H13 . 0.9300 ?
C14 H14 . 0.9300 ?

loop_
_geom_hbond_atom_site_label_D
_geom_hbond_atom_site_label_H
_geom_hbond_atom_site_label_A
_geom_hbond_site_symmetry_A
_geom_hbond_distance_DH
_geom_hbond_distance_HA
_geom_hbond_distance_DA
_geom_hbond_angle_DHA
_geom_hbond_publ_flag
C1 H1C O1 3_655 0.9600 2.4900 3.434(2) 169.00 yes
C6 H6 O1 . 0.9300 2.4800 2.797(2) 100.00 yes

loop_
_geom_torsion_atom_site_label_1
_geom_torsion_atom_site_label_2
_geom_torsion_atom_site_label_3
_geom_torsion_atom_site_label_4
_geom_torsion_site_symmetry_1
_geom_torsion_site_symmetry_2
_geom_torsion_site_symmetry_3
_geom_torsion_site_symmetry_4
_geom_torsion
_geom_torsion_publ_flag
N1 C2 C3 C4 . . . . -0.4(2) ?
C2 C3 C4 C5 . . . . -0.4(2) ?
C3 C4 C5 N1 . . . . 1.03(18) ?
C3 C4 C5 C6 . . . . -178.39(17) ?
N1 C5 C6 C7 . . . . -175.01(15) ?
C4 C5 C6 C7 . . . . 4.3(3) ?
C5 C6 C7 C8 . . . . -178.64(15) ?
C6 C7 C8 O1 . . . . 11.5(3) ?
C6 C7 C8 C9 . . . . -169.16(15) ?
O1 C8 C9 C10 . . . . -163.32(17) ?
C7 C8 C9 C10 . . . . 17.3(2) ?
O1 C8 C9 C14 . . . . 14.4(2) ?
C7 C8 C9 C14 . . . . -164.97(15) ?
C14 C9 C10 C11 . . . . -0.3(3) ?
C8 C9 C10 C11 . . . . 177.39(17) ?
C9 C10 C11 C12 . . . . 1.2(3) ?
C10 C11 C12 C13 . . . . -1.1(3) ?
C11 C12 C13 C14 . . . . 0.2(3) ?
C12 C13 C14 C9 . . . . 0.6(3) ?
C10 C9 C14 C13 . . . . -0.6(3) ?
C8 C9 C14 C13 . . . . -178.38(16) ?
C3 C2 N1 C5 . . . . 1.1(2) ?
C3 C2 N1 C1 . . . . -177.72(16) ?
C4 C5 N1 C2 . . . . -1.29(18) ?
C6 C5 N1 C2 . . . . 178.19(15) ?
C4 C5 N1 C1 . . . . 177.48(15) ?
C6 C5 N1 C1 . . . . -3.0(2) ?

loop_
_cod_related_entry_id
_cod_related_entry_database
_cod_related_entry_code
1 ChemSpider 4786560
